data_4024152
loop_
_publ_author_name
'Jes\'us L\'opez-Cantarero'
'M. Bel\'en Cid'
'Thomas B. Poulsen'
'Marco Bella'
'Jos\'e Luis Garc\'ia Ruano'
'Karl Anker J\/orgensen'

_publ_contact_author 'Farrugia, Louis J.'
_publ_contact_author_email louis@chem.gla.ac.uk
_publ_section_title
;
 Intriguing Behavior of Cinchona Alkaloids in the Enantioselective
 Organocatalytic Hydroxyamination of \a-Substituted-\a-cyanoacetates
;
_journal_name_full 'Journal of Organic Chemistry'
_journal_page_first 7062
_journal_page_last 7065
_journal_paper_doi 10.1021/jo071186o
_journal_volume 72
_journal_year 2007
_chemical_absolute_configuration ad
_chemical_compound_source 'synthesis as described'
_chemical_formula_moiety 'C19 H20 N2 O2'
_chemical_formula_sum 'C19 H20 N2 O2'
_chemical_formula_weight 308.37
_chemical_name_systematic
;
 ?
;
_space_group_IT_number 4
_symmetry_cell_setting monoclinic
_symmetry_Int_Tables_number 4
_symmetry_space_group_name_Hall 'P 2yb'
_symmetry_space_group_name_H-M 'P 1 21 1'
_atom_sites_solution_hydrogens geom
_atom_sites_solution_primary direct
_atom_sites_solution_secondary difmap
_audit_creation_date 2007-05-14T10:49:23-00:00
_audit_creation_method 'WinGX routine CIF_UPDATE'
_cell_angle_alpha 90
_cell_angle_beta 103.906(3)
_cell_angle_gamma 90
_cell_formula_units_Z 2
_cell_length_a 6.0966(2)
_cell_length_b 15.7561(7)
_cell_length_c 8.7435(3)
_cell_measurement_reflns_used 1806
_cell_measurement_temperature 100(2)
_cell_measurement_theta_max 65.06
_cell_measurement_theta_min 5.21
_cell_measurement_wavelength 0.71073
_cell_volume 815.27(5)
_computing_cell_refinement 'Saint+ (Bruker-Nonius, 2006)'
_computing_data_collection 'Apex2 (Bruker-Nonius, 2006)'
_computing_data_reduction 'Saint+ (Bruker-Nonius, 2006)'
_computing_molecular_graphics 'Ortep-3 for Windows (Farrugia, 1997)'
_computing_publication_material 'WinGX publication routines (Farrugia, 1999)'
_computing_structure_refinement 'SHELXL-97 (Sheldrick, 1997)'
_computing_structure_solution 'SHELXS-97 (Sheldrick, 1997)'
_diffrn_ambient_temperature 100(2)
_diffrn_detector_area_resol_mean 0.0833
_diffrn_measured_fraction_theta_full 0.981
_diffrn_measured_fraction_theta_max 0.928
_diffrn_measurement_device_type 'Bruker X8 APEX-II diffractometer'
_diffrn_measurement_method '\f-scans and \w-scans'
_diffrn_radiation_monochromator graphite
_diffrn_radiation_probe x-ray
_diffrn_radiation_type CuK\a
_diffrn_radiation_wavelength 1.54178
_diffrn_reflns_av_R_equivalents 0.036
_diffrn_reflns_av_unetI/netI 0.0364
_diffrn_reflns_limit_h_max 5
_diffrn_reflns_limit_h_min -6
_diffrn_reflns_limit_k_max 18
_diffrn_reflns_limit_k_min -17
_diffrn_reflns_limit_l_max 9
_diffrn_reflns_limit_l_min -10
_diffrn_reflns_number 7566
_diffrn_reflns_theta_full 64
_diffrn_reflns_theta_max 66.98
_diffrn_reflns_theta_min 5.21
_diffrn_source 'fine-focus sealed tube'
_diffrn_standards_number 0
_exptl_absorpt_coefficient_mu 0.656
_exptl_absorpt_correction_T_max 1.00
_exptl_absorpt_correction_T_min 0.895
_exptl_absorpt_correction_type empirical
_exptl_crystal_colour colorless
_exptl_crystal_density_diffrn 1.256
_exptl_crystal_density_method 'not measured'
_exptl_crystal_description block
_exptl_crystal_F_000 328
_exptl_crystal_size_max 0.55
_exptl_crystal_size_mid 0.38
_exptl_crystal_size_min 0.28
_refine_diff_density_max 0.221
_refine_diff_density_min -0.205
_refine_diff_density_rms 0.032
_refine_ls_abs_structure_details 'Flack H D (1983), Acta Cryst. A39, 876-881, 1158 Friedel pairs'
_refine_ls_abs_structure_Flack 0.0(2)
_refine_ls_extinction_coef 0.0406(15)
_refine_ls_extinction_expression Fc^*^=kFc[1+0.001xFc^2^\l^3^/sin(2\q)]^-1/4^
_refine_ls_extinction_method SHELXL
_refine_ls_goodness_of_fit_ref 1.08
_refine_ls_hydrogen_treatment constr
_refine_ls_matrix_type full
_refine_ls_number_parameters 212
_refine_ls_number_reflns 2568
_refine_ls_number_restraints 1
_refine_ls_restrained_S_all 1.079
_refine_ls_R_factor_all 0.0304
_refine_ls_R_factor_gt 0.0294
_refine_ls_shift/su_max 0.001
_refine_ls_shift/su_mean 0
_refine_ls_structure_factor_coef Fsqd
_refine_ls_weighting_details 'calc w=1/[\s^2^(Fo^2^)+(0.0367P)^2^+0.0600P] where P=(Fo^2^+2Fc^2^)/3'
_refine_ls_weighting_scheme calc
_refine_ls_wR_factor_gt 0.0713
_refine_ls_wR_factor_ref 0.0717
_reflns_number_gt 2481
_reflns_number_total 2568
_reflns_threshold_expression >2sigma(I)
_cod_data_source_file jo071186o-File002.cif
_cod_data_source_block 07jo0016cu_0m
_cod_original_sg_symbol_H-M 'P 21'
_cod_database_code 4024152
_refine_friedel_coverage 0.821

loop_
_symmetry_equiv_pos_as_xyz
'x, y, z'
'-x, y+1/2, -z'

loop_
_atom_site_label
_atom_site_type_symbol
_atom_site_fract_x
_atom_site_fract_y
_atom_site_fract_z
_atom_site_U_iso_or_equiv
_atom_site_adp_type
_atom_site_occupancy
_atom_site_symmetry_multiplicity
_atom_site_calc_flag
_atom_site_refinement_flags
_atom_site_disorder_assembly
_atom_site_disorder_group
C1 C 0.8231(2) 1.02461(11) 0.73450(18) 0.0160(4) Uani 1 1 d . . .
C2 C 1.0512(3) 1.03207(11) 0.84495(19) 0.0168(4) Uani 1 1 d . . .
C3 C 0.7386(3) 0.93145(11) 0.74319(18) 0.0160(4) Uani 1 1 d . . .
C4 C 0.8560(3) 0.78886(11) 0.67650(19) 0.0178(4) Uani 1 1 d . . .
C5 C 0.7896(3) 0.73833(11) 0.8049(2) 0.0237(4) Uani 1 1 d . . .
H5A H 0.8993 0.7484 0.9052 0.036 Uiso 1 1 calc R . .
H5B H 0.7872 0.6778 0.7789 0.036 Uiso 1 1 calc R . .
H5C H 0.6391 0.756 0.8138 0.036 Uiso 1 1 calc R . .
C6 C 1.0834(3) 0.76213(12) 0.6530(2) 0.0230(4) Uani 1 1 d . . .
H6A H 1.1968 0.7663 0.7534 0.035 Uiso 1 1 calc R . .
H6B H 1.1261 0.7994 0.5752 0.035 Uiso 1 1 calc R . .
H6C H 1.0749 0.7034 0.6153 0.035 Uiso 1 1 calc R . .
C7 C 0.6769(3) 0.78861(13) 0.5220(2) 0.0263(4) Uani 1 1 d . . .
H7A H 0.6637 0.7314 0.4767 0.039 Uiso 1 1 calc R . .
H7B H 0.7202 0.8285 0.4484 0.039 Uiso 1 1 calc R . .
H7C H 0.5314 0.8058 0.5412 0.039 Uiso 1 1 calc R . .
C11 C 0.7003(3) 1.16698(11) 0.80765(18) 0.0168(4) Uani 1 1 d . . .
C12 C 0.5603(3) 1.21152(11) 0.8855(2) 0.0201(4) Uani 1 1 d . . .
H12 H 0.4459 1.1821 0.9211 0.024 Uiso 1 1 calc R . .
C13 C 0.5873(3) 1.29810(11) 0.9108(2) 0.0224(4) Uani 1 1 d . . .
H13 H 0.4912 1.3276 0.9636 0.027 Uiso 1 1 calc R . .
C14 C 0.7533(3) 1.34205(12) 0.8598(2) 0.0237(4) Uani 1 1 d . . .
H14 H 0.771 1.4015 0.8768 0.028 Uiso 1 1 calc R . .
C15 C 0.8932(3) 1.29821(12) 0.7837(2) 0.0220(4) Uani 1 1 d . . .
H15 H 1.0083 1.3278 0.7493 0.026 Uiso 1 1 calc R . .
C16 C 0.8671(3) 1.21154(11) 0.75721(19) 0.0188(4) Uani 1 1 d . . .
H16 H 0.9638 1.1824 0.7043 0.023 Uiso 1 1 calc R . .
C21 C 0.8374(3) 1.03470(10) 0.56245(19) 0.0160(4) Uani 1 1 d . . .
C22 C 0.6425(3) 1.05551(10) 0.44969(19) 0.0182(4) Uani 1 1 d . . .
H22 H 0.5095 1.0711 0.4814 0.022 Uiso 1 1 calc R . .
C23 C 0.6415(3) 1.05356(11) 0.2909(2) 0.0227(4) Uani 1 1 d . . .
H23 H 0.5069 1.0668 0.2142 0.027 Uiso 1 1 calc R . .
C24 C 0.8351(3) 1.03245(11) 0.2435(2) 0.0227(4) Uani 1 1 d . . .
H24 H 0.834 1.0311 0.1347 0.027 Uiso 1 1 calc R . .
C25 C 1.0310(3) 1.01332(11) 0.3564(2) 0.0213(4) Uani 1 1 d . . .
H25 H 1.1652 0.9998 0.3244 0.026 Uiso 1 1 calc R . .
C26 C 1.0329(3) 1.01374(11) 0.5152(2) 0.0178(4) Uani 1 1 d . . .
H26 H 1.1673 0.9998 0.5916 0.021 Uiso 1 1 calc R . .
N1 N 1.2231(2) 1.03984(10) 0.93270(17) 0.0229(3) Uani 1 1 d . . .
N2 N 0.6629(2) 1.08006(9) 0.78074(16) 0.0180(3) Uani 1 1 d . . .
H2 H 0.5352 1.0582 0.7927 0.022 Uiso 1 1 calc R . .
O1 O 0.90109(17) 0.87921(7) 0.72799(13) 0.0177(3) Uani 1 1 d . . .
O2 O 0.55122(19) 0.91526(8) 0.75576(15) 0.0242(3) Uani 1 1 d . . .

loop_
_atom_site_aniso_label
_atom_site_aniso_U_11
_atom_site_aniso_U_22
_atom_site_aniso_U_33
_atom_site_aniso_U_23
_atom_site_aniso_U_13
_atom_site_aniso_U_12
C1 0.0125(8) 0.0177(10) 0.0174(8) -0.0006(7) 0.0028(6) 0.0001(7)
C2 0.0213(9) 0.0144(9) 0.0163(8) 0.0016(7) 0.0077(7) 0.0006(7)
C3 0.0158(9) 0.0167(9) 0.0151(8) -0.0009(7) 0.0031(7) 0.0001(7)
C4 0.0196(8) 0.0133(9) 0.0199(9) -0.0035(7) 0.0040(7) -0.0010(7)
C5 0.0274(10) 0.0190(10) 0.0262(10) -0.0004(8) 0.0095(8) -0.0020(7)
C6 0.0219(9) 0.0213(10) 0.0271(10) -0.0015(8) 0.0084(7) 0.0029(7)
C7 0.0237(9) 0.0303(10) 0.0227(9) -0.0049(8) 0.0014(7) -0.0015(8)
C11 0.0182(9) 0.0158(9) 0.0156(8) 0.0000(7) 0.0025(7) 0.0023(7)
C12 0.0201(9) 0.0207(9) 0.0207(9) 0.0012(7) 0.0072(7) 0.0022(7)
C13 0.0287(9) 0.0199(10) 0.0203(9) -0.0008(8) 0.0092(8) 0.0053(8)
C14 0.0344(10) 0.0163(9) 0.0199(9) 0.0010(7) 0.0057(8) 0.0006(8)
C15 0.0259(9) 0.0213(10) 0.0195(9) 0.0021(8) 0.0066(7) -0.0034(8)
C16 0.0180(8) 0.0215(10) 0.0168(9) 0.0008(7) 0.0042(7) 0.0014(7)
C21 0.0179(8) 0.0128(8) 0.0171(8) -0.0008(7) 0.0041(6) -0.0023(7)
C22 0.0147(8) 0.0184(9) 0.0209(9) -0.0005(7) 0.0034(6) -0.0002(7)
C23 0.0211(9) 0.0239(10) 0.0202(9) -0.0005(8) -0.0006(7) 0.0005(8)
C24 0.0286(9) 0.0223(10) 0.0169(9) -0.0014(7) 0.0049(7) -0.0032(8)
C25 0.0199(9) 0.0213(10) 0.0254(9) -0.0018(8) 0.0110(7) -0.0025(7)
C26 0.0138(8) 0.0173(9) 0.0210(9) 0.0001(7) 0.0017(7) -0.0005(7)
N1 0.0223(7) 0.0227(8) 0.0218(8) 0.0015(6) 0.0016(6) -0.0027(7)
N2 0.0143(7) 0.0163(8) 0.0254(8) -0.0033(6) 0.0085(6) -0.0006(6)
O1 0.0142(6) 0.0143(6) 0.0246(6) -0.0016(5) 0.0048(5) -0.0006(5)
O2 0.0184(6) 0.0203(7) 0.0371(8) -0.0009(5) 0.0132(5) -0.0023(5)

loop_
_atom_type_symbol
_atom_type_description
_atom_type_scat_dispersion_real
_atom_type_scat_dispersion_imag
_atom_type_scat_source
C C 0.0181 0.0091 'International Tables Vol C Tables 4.2.6.8 and 6.1.1.4'
H H 0 0 'International Tables Vol C Tables 4.2.6.8 and 6.1.1.4'
N N 0.0311 0.018 'International Tables Vol C Tables 4.2.6.8 and 6.1.1.4'
O O 0.0492 0.0322 'International Tables Vol C Tables 4.2.6.8 and 6.1.1.4'

loop_
_geom_angle_atom_site_label_1
_geom_angle_atom_site_label_2
_geom_angle_atom_site_label_3
_geom_angle
_geom_angle_site_symmetry_1
_geom_angle_site_symmetry_3
_geom_angle_publ_flag
N2 C1 C2 111.08(13) . . ?
N2 C1 C21 114.51(13) . . ?
C2 C1 C21 111.18(12) . . ?
N2 C1 C3 107.62(13) . . ?
C2 C1 C3 107.97(12) . . ?
C21 C1 C3 103.98(12) . . ?
N1 C2 C1 177.59(18) . . ?
O2 C3 O1 129.10(16) . . ?
O2 C3 C1 122.37(14) . . ?
O1 C3 C1 108.48(13) . . ?
O1 C4 C5 109.91(13) . . ?
O1 C4 C6 101.40(13) . . ?
C5 C4 C6 111.92(14) . . ?
O1 C4 C7 108.08(13) . . ?
C5 C4 C7 113.35(14) . . ?
C6 C4 C7 111.44(14) . . ?
C4 C5 H5A 109.5 . . ?
C4 C5 H5B 109.5 . . ?
H5A C5 H5B 109.5 . . ?
C4 C5 H5C 109.5 . . ?
H5A C5 H5C 109.5 . . ?
H5B C5 H5C 109.5 . . ?
C4 C6 H6A 109.5 . . ?
C4 C6 H6B 109.5 . . ?
H6A C6 H6B 109.5 . . ?
C4 C6 H6C 109.5 . . ?
H6A C6 H6C 109.5 . . ?
H6B C6 H6C 109.5 . . ?
C4 C7 H7A 109.5 . . ?
C4 C7 H7B 109.5 . . ?
H7A C7 H7B 109.5 . . ?
C4 C7 H7C 109.5 . . ?
H7A C7 H7C 109.5 . . ?
H7B C7 H7C 109.5 . . ?
C16 C11 N2 122.87(15) . . ?
C16 C11 C12 118.56(15) . . ?
N2 C11 C12 118.55(15) . . ?
C13 C12 C11 120.51(16) . . ?
C13 C12 H12 119.7 . . ?
C11 C12 H12 119.7 . . ?
C12 C13 C14 120.58(16) . . ?
C12 C13 H13 119.7 . . ?
C14 C13 H13 119.7 . . ?
C15 C14 C13 119.14(17) . . ?
C15 C14 H14 120.4 . . ?
C13 C14 H14 120.4 . . ?
C14 C15 C16 120.78(17) . . ?
C14 C15 H15 119.6 . . ?
C16 C15 H15 119.6 . . ?
C15 C16 C11 120.44(16) . . ?
C15 C16 H16 119.8 . . ?
C11 C16 H16 119.8 . . ?
C22 C21 C26 119.54(15) . . ?
C22 C21 C1 118.63(13) . . ?
C26 C21 C1 121.39(14) . . ?
C23 C22 C21 120.14(15) . . ?
C23 C22 H22 119.9 . . ?
C21 C22 H22 119.9 . . ?
C24 C23 C22 120.45(15) . . ?
C24 C23 H23 119.8 . . ?
C22 C23 H23 119.8 . . ?
C23 C24 C25 119.37(15) . . ?
C23 C24 H24 120.3 . . ?
C25 C24 H24 120.3 . . ?
C26 C25 C24 120.66(15) . . ?
C26 C25 H25 119.7 . . ?
C24 C25 H25 119.7 . . ?
C25 C26 C21 119.81(15) . . ?
C25 C26 H26 120.1 . . ?
C21 C26 H26 120.1 . . ?
C11 N2 C1 123.18(13) . . ?
C11 N2 H2 118.4 . . ?
C1 N2 H2 118.4 . . ?
C3 O1 C4 122.35(13) . . ?

loop_
_geom_bond_atom_site_label_1
_geom_bond_atom_site_label_2
_geom_bond_distance
_geom_bond_site_symmetry_2
_geom_bond_publ_flag
C1 N2 1.439(2) . ?
C1 C2 1.495(2) . ?
C1 C21 1.536(2) . ?
C1 C3 1.563(2) . ?
C2 N1 1.147(2) . ?
C3 O2 1.2011(19) . ?
C3 O1 1.319(2) . ?
C4 O1 1.498(2) . ?
C4 C5 1.508(2) . ?
C4 C6 1.509(2) . ?
C4 C7 1.519(2) . ?
C5 H5A 0.98 . ?
C5 H5B 0.98 . ?
C5 H5C 0.98 . ?
C6 H6A 0.98 . ?
C6 H6B 0.98 . ?
C6 H6C 0.98 . ?
C7 H7A 0.98 . ?
C7 H7B 0.98 . ?
C7 H7C 0.98 . ?
C11 C16 1.392(2) . ?
C11 N2 1.399(2) . ?
C11 C12 1.402(2) . ?
C12 C13 1.386(2) . ?
C12 H12 0.95 . ?
C13 C14 1.386(3) . ?
C13 H13 0.95 . ?
C14 C15 1.386(3) . ?
C14 H14 0.95 . ?
C15 C16 1.388(2) . ?
C15 H15 0.95 . ?
C16 H16 0.95 . ?
C21 C22 1.389(2) . ?
C21 C26 1.392(2) . ?
C22 C23 1.388(2) . ?
C22 H22 0.95 . ?
C23 C24 1.382(3) . ?
C23 H23 0.95 . ?
C24 C25 1.387(2) . ?
C24 H24 0.95 . ?
C25 C26 1.386(2) . ?
C25 H25 0.95 . ?
C26 H26 0.95 . ?
N2 H2 0.88 . ?

loop_
_geom_hbond_atom_site_label_D
_geom_hbond_atom_site_label_H
_geom_hbond_atom_site_label_A
_geom_hbond_distance_DH
_geom_hbond_distance_HA
_geom_hbond_distance_DA
_geom_hbond_angle_DHA
_geom_hbond_site_symmetry_A
N2 H2 N1 0.88 2.51 3.327(2) 153.8 1_455

loop_
_geom_torsion_atom_site_label_1
_geom_torsion_atom_site_label_2
_geom_torsion_atom_site_label_3
_geom_torsion_atom_site_label_4
_geom_torsion
_geom_torsion_site_symmetry_1
_geom_torsion_site_symmetry_2
_geom_torsion_site_symmetry_3
_geom_torsion_site_symmetry_4
_geom_torsion_publ_flag
N2 C1 C3 O2 13.2(2) . . . . ?
C2 C1 C3 O2 133.21(16) . . . . ?
C21 C1 C3 O2 -108.61(17) . . . . ?
N2 C1 C3 O1 -169.29(12) . . . . ?
C2 C1 C3 O1 -49.31(16) . . . . ?
C21 C1 C3 O1 68.87(15) . . . . ?
C16 C11 C12 C13 0.3(2) . . . . ?
N2 C11 C12 C13 -178.24(15) . . . . ?
C11 C12 C13 C14 -0.1(3) . . . . ?
C12 C13 C14 C15 -0.4(3) . . . . ?
C13 C14 C15 C16 0.6(3) . . . . ?
C14 C15 C16 C11 -0.4(2) . . . . ?
N2 C11 C16 C15 178.40(15) . . . . ?
C12 C11 C16 C15 0.0(2) . . . . ?
N2 C1 C21 C22 -33.6(2) . . . . ?
C2 C1 C21 C22 -160.47(14) . . . . ?
C3 C1 C21 C22 83.59(17) . . . . ?
N2 C1 C21 C26 154.14(15) . . . . ?
C2 C1 C21 C26 27.2(2) . . . . ?
C3 C1 C21 C26 -88.70(17) . . . . ?
C26 C21 C22 C23 1.4(2) . . . . ?
C1 C21 C22 C23 -171.01(15) . . . . ?
C21 C22 C23 C24 -1.2(3) . . . . ?
C22 C23 C24 C25 -0.1(3) . . . . ?
C23 C24 C25 C26 1.2(3) . . . . ?
C24 C25 C26 C21 -0.9(3) . . . . ?
C22 C21 C26 C25 -0.4(2) . . . . ?
C1 C21 C26 C25 171.83(16) . . . . ?
C16 C11 N2 C1 15.7(2) . . . . ?
C12 C11 N2 C1 -165.85(14) . . . . ?
C2 C1 N2 C11 52.88(19) . . . . ?
C21 C1 N2 C11 -74.07(18) . . . . ?
C3 C1 N2 C11 170.87(13) . . . . ?
O2 C3 O1 C4 18.5(3) . . . . ?
C1 C3 O1 C4 -158.71(12) . . . . ?
C5 C4 O1 C3 -70.11(18) . . . . ?
C6 C4 O1 C3 171.33(14) . . . . ?
C7 C4 O1 C3 54.07(18) . . . . ?

loop_
_cod_related_entry_id
_cod_related_entry_database
_cod_related_entry_code
1 ChemSpider 21194017
